data_4326702
loop_
_publ_author_name
'Tong-Liang Hu'
'Ying Tao'
'Ze Chang'
'Xian-He Bu'

_publ_section_title
;
 Zinc(II) Complexes with a Versatile Multitopic Tetrazolate-Based Ligand
 Showing Various Structures: Impact of Reaction Conditions on the Final
 Product Structures
;
_journal_name_full 'Inorganic Chemistry'
_journal_page_first 10994
_journal_page_last 11003
_journal_paper_doi 10.1021/ic2015463
_journal_volume 50
_journal_year 2011
_chemical_formula_sum 'C32 H20 N24 O2 Zn2'
_chemical_formula_weight 903.46
_chemical_name_systematic
; 
 ? 
;
_space_group_IT_number 86
_symmetry_cell_setting tetragonal
_symmetry_space_group_name_Hall '-P 4bc'
_symmetry_space_group_name_H-M 'P 42/n :2'
_atom_sites_solution_hydrogens geom
_atom_sites_solution_primary direct
_atom_sites_solution_secondary difmap
_audit_creation_method SHELXL-97
_cell_angle_alpha 90.00
_cell_angle_beta 90.00
_cell_angle_gamma 90.00
_cell_formula_units_Z 4
_cell_length_a 20.961(3)
_cell_length_b 20.961(3)
_cell_length_c 7.9322(16)
_cell_measurement_reflns_used 25356
_cell_measurement_temperature 293(2)
_cell_measurement_theta_max 27.7
_cell_measurement_theta_min 3.1
_cell_volume 3485.1(10)
_computing_cell_refinement CrystalClear
_computing_data_collection 'CrystalClear (Rigaku/MSC Inc., 2005)'
_computing_data_reduction CrystalClear
_computing_molecular_graphics 'Bruker SHELXTL'
_computing_publication_material 'Bruker SHELXTL'
_computing_structure_refinement 'SHELXL97 (Sheldrick, 1997)'
_computing_structure_solution 'SHELXS97 (Sheldrick, 1997)'
_diffrn_ambient_temperature 293(2)
_diffrn_measured_fraction_theta_full 0.998
_diffrn_measured_fraction_theta_max 0.998
_diffrn_measurement_device_type SCX-MINI
_diffrn_measurement_method '\w scans'
_diffrn_radiation_monochromator graphite
_diffrn_radiation_source 'fine-focus sealed tube'
_diffrn_radiation_type MoK\a
_diffrn_radiation_wavelength 0.71073
_diffrn_reflns_av_R_equivalents 0.0940
_diffrn_reflns_av_sigmaI/netI 0.0472
_diffrn_reflns_limit_h_max 24
_diffrn_reflns_limit_h_min -24
_diffrn_reflns_limit_k_max 24
_diffrn_reflns_limit_k_min -24
_diffrn_reflns_limit_l_max 9
_diffrn_reflns_limit_l_min -9
_diffrn_reflns_number 28776
_diffrn_reflns_theta_full 25.00
_diffrn_reflns_theta_max 25.00
_diffrn_reflns_theta_min 3.07
_exptl_absorpt_coefficient_mu 1.450
_exptl_absorpt_correction_T_max 0.7602
_exptl_absorpt_correction_T_min 0.7602
_exptl_absorpt_correction_type multi-scan
_exptl_absorpt_process_details SADABS
_exptl_crystal_colour Yellow
_exptl_crystal_density_diffrn 1.722
_exptl_crystal_density_meas ?
_exptl_crystal_description Block
_exptl_crystal_F_000 1824
_exptl_crystal_size_max 0.20
_exptl_crystal_size_mid 0.20
_exptl_crystal_size_min 0.20
_refine_diff_density_max 0.296
_refine_diff_density_min -0.339
_refine_diff_density_rms 0.067
_refine_ls_extinction_method none
_refine_ls_goodness_of_fit_ref 1.207
_refine_ls_hydrogen_treatment mixed
_refine_ls_matrix_type full
_refine_ls_number_parameters 279
_refine_ls_number_reflns 3080
_refine_ls_number_restraints 0
_refine_ls_restrained_S_all 1.207
_refine_ls_R_factor_all 0.0819
_refine_ls_R_factor_gt 0.0602
_refine_ls_shift/su_max 0.000
_refine_ls_shift/su_mean 0.000
_refine_ls_structure_factor_coef Fsqd
_refine_ls_weighting_details 'calc w=1/[\s^2^(Fo^2^)+(0.0202P)^2^+5.5368P] where P=(Fo^2^+2Fc^2^)/3'
_refine_ls_weighting_scheme calc
_refine_ls_wR_factor_gt 0.0877
_refine_ls_wR_factor_ref 0.0934
_reflns_number_gt 2491
_reflns_number_total 3080
_reflns_threshold_expression >2sigma(I)
_cod_data_source_file ic2015463_si_002_1.cif
_cod_data_source_block 1
_cod_depositor_comments
;
The following automatic conversions were performed:

'_exptl_crystal_density_meas' value 'none' was changed to '?' - the
value is perceived as not measured.

Automatic conversion script
Id: cif_fix_values 3008 2015-01-20 13:52:24Z robertas 
;
_cod_original_sg_symbol_H-M 'P 42/n'
_cod_database_code 4326702

loop_
_symmetry_equiv_pos_as_xyz
'x, y, z'
'-x+1/2, -y+1/2, z'
'-y, x+1/2, z+1/2'
'y+1/2, -x, z+1/2'
'-x, -y, -z'
'x-1/2, y-1/2, -z'
'y, -x-1/2, -z-1/2'
'-y-1/2, x, -z-1/2'

loop_
_atom_site_label
_atom_site_type_symbol
_atom_site_fract_x
_atom_site_fract_y
_atom_site_fract_z
_atom_site_U_iso_or_equiv
_atom_site_adp_type
_atom_site_occupancy
_atom_site_symmetry_multiplicity
_atom_site_calc_flag
_atom_site_refinement_flags
Zn1 Zn 0.42814(2) 0.41301(2) 0.17650(6) 0.02512(15) Uani 1 1 d .
C1 C 0.54843(18) 0.48786(18) 0.1671(5) 0.0223(9) Uani 1 1 d .
C2 C 0.66410(18) 0.47462(19) -0.0804(5) 0.0244(10) Uani 1 1 d .
C3 C 0.56244(18) 0.43500(18) 0.0514(5) 0.0222(9) Uani 1 1 d .
C4 C 0.61715(18) 0.42434(19) -0.0435(5) 0.0248(10) Uani 1 1 d .
C5 C 0.5834(2) 0.32030(19) -0.0878(5) 0.0268(10) Uani 1 1 d .
C6 C 0.52100(19) 0.33719(18) -0.0340(5) 0.0229(9) Uani 1 1 d .
C7 C 0.46017(18) 0.30153(19) -0.0548(5) 0.0245(10) Uani 1 1 d .
C8 C 0.4518(2) 0.2506(2) -0.1633(6) 0.0370(11) Uani 1 1 d .
H8 H 0.4851 0.2366 -0.2312 0.044 Uiso 1 1 calc R
C9 C 0.3934(2) 0.2209(2) -0.1695(7) 0.0471(13) Uani 1 1 d .
H9 H 0.3869 0.1864 -0.2413 0.057 Uiso 1 1 calc R
C10 C 0.3448(2) 0.2425(2) -0.0691(7) 0.0491(14) Uani 1 1 d .
H10 H 0.3054 0.2220 -0.0689 0.059 Uiso 1 1 calc R
C11 C 0.3551(2) 0.2952(2) 0.0317(6) 0.0385(12) Uani 1 1 d .
H11 H 0.3218 0.3105 0.0976 0.046 Uiso 1 1 calc R
C12 C 0.6055(2) 0.25305(19) -0.1107(6) 0.0280(10) Uani 1 1 d .
C13 C 0.6573(2) 0.2385(2) -0.2099(7) 0.0500(14) Uani 1 1 d .
H13 H 0.6770 0.2695 -0.2757 0.060 Uiso 1 1 calc R
C14 C 0.6793(3) 0.1757(3) -0.2087(8) 0.0638(18) Uani 1 1 d .
H14 H 0.7149 0.1641 -0.2714 0.077 Uiso 1 1 calc R
C15 C 0.6474(3) 0.1316(3) -0.1135(8) 0.0608(17) Uani 1 1 d .
H15 H 0.6609 0.0894 -0.1109 0.073 Uiso 1 1 calc R
C16 C 0.5955(3) 0.1507(2) -0.0221(7) 0.0517(14) Uani 1 1 d .
H16 H 0.5737 0.1200 0.0402 0.062 Uiso 1 1 calc R
H1A H 0.429(2) 0.386(2) 0.490(6) 0.044(15) Uiso 1 1 d .
H1B H 0.441(2) 0.333(3) 0.401(6) 0.057(18) Uiso 1 1 d .
N1 N 0.49103(15) 0.48980(15) 0.2406(4) 0.0237(8) Uani 1 1 d .
N2 N 0.49161(17) 0.54133(16) 0.3393(5) 0.0335(9) Uani 1 1 d .
N3 N 0.54802(18) 0.56838(16) 0.3244(5) 0.0361(9) Uani 1 1 d .
N4 N 0.58546(16) 0.53556(16) 0.2174(4) 0.0304(9) Uani 1 1 d .
N5 N 0.64983(15) 0.53432(15) -0.1281(4) 0.0267(8) Uani 1 1 d .
N6 N 0.70573(16) 0.56437(17) -0.1498(5) 0.0343(9) Uani 1 1 d .
N7 N 0.75116(16) 0.52399(18) -0.1136(5) 0.0381(10) Uani 1 1 d .
N8 N 0.72705(16) 0.46671(17) -0.0703(5) 0.0341(9) Uani 1 1 d .
N9 N 0.51466(14) 0.39293(14) 0.0457(4) 0.0210(8) Uani 1 1 d .
N10 N 0.62804(16) 0.36567(16) -0.1039(4) 0.0277(8) Uani 1 1 d .
N11 N 0.41165(16) 0.32493(15) 0.0377(4) 0.0282(8) Uani 1 1 d .
N12 N 0.57441(18) 0.21049(17) -0.0174(5) 0.0379(10) Uani 1 1 d .
O1 O 0.41945(16) 0.36704(17) 0.3923(4) 0.0348(8) Uani 1 1 d .

loop_
_atom_site_aniso_label
_atom_site_aniso_U_11
_atom_site_aniso_U_22
_atom_site_aniso_U_33
_atom_site_aniso_U_23
_atom_site_aniso_U_13
_atom_site_aniso_U_12
Zn1 0.0199(3) 0.0216(3) 0.0339(3) 0.0006(2) 0.0021(2) 0.0023(2)
C1 0.019(2) 0.021(2) 0.027(2) 0.0034(19) -0.002(2) 0.0022(17)
C2 0.019(2) 0.024(2) 0.030(3) 0.0013(19) 0.0040(19) 0.0013(19)
C3 0.021(2) 0.017(2) 0.028(2) 0.0040(18) -0.0027(19) 0.0019(18)
C4 0.019(2) 0.021(2) 0.035(3) 0.009(2) -0.0041(19) 0.0033(18)
C5 0.032(3) 0.020(2) 0.028(2) -0.0002(19) 0.001(2) 0.002(2)
C6 0.027(2) 0.018(2) 0.024(2) 0.0008(18) 0.0023(19) 0.0028(18)
C7 0.023(2) 0.022(2) 0.029(2) 0.004(2) 0.0008(19) 0.0028(19)
C8 0.033(3) 0.031(3) 0.047(3) -0.011(2) -0.005(2) 0.004(2)
C9 0.041(3) 0.032(3) 0.068(4) -0.021(3) -0.016(3) 0.000(2)
C10 0.026(3) 0.038(3) 0.084(4) -0.015(3) -0.006(3) -0.001(2)
C11 0.028(3) 0.033(3) 0.054(3) -0.006(2) 0.002(2) 0.000(2)
C12 0.027(2) 0.021(2) 0.036(3) -0.002(2) -0.007(2) 0.0058(19)
C13 0.037(3) 0.043(3) 0.070(4) -0.022(3) 0.011(3) 0.003(2)
C14 0.039(3) 0.057(4) 0.096(5) -0.044(4) -0.002(3) 0.018(3)
C15 0.059(4) 0.031(3) 0.092(5) -0.019(3) -0.028(4) 0.020(3)
C16 0.066(4) 0.029(3) 0.060(4) 0.002(3) -0.015(3) 0.006(3)
N1 0.025(2) 0.0179(19) 0.0282(19) -0.0032(16) -0.0005(16) 0.0000(15)
N2 0.036(2) 0.032(2) 0.033(2) -0.0029(18) 0.0043(19) 0.0005(17)
N3 0.043(2) 0.029(2) 0.037(2) -0.0066(19) -0.001(2) -0.0053(17)
N4 0.030(2) 0.027(2) 0.035(2) -0.0080(17) -0.0003(17) -0.0041(16)
N5 0.0191(19) 0.023(2) 0.038(2) 0.0044(16) 0.0026(16) -0.0001(15)
N6 0.022(2) 0.034(2) 0.047(3) 0.0055(19) 0.0031(18) -0.0047(17)
N7 0.017(2) 0.039(2) 0.058(3) 0.005(2) 0.0007(18) -0.0010(18)
N8 0.018(2) 0.033(2) 0.051(3) 0.0093(19) 0.0003(18) 0.0026(17)
N9 0.0208(18) 0.0159(17) 0.026(2) -0.0002(15) 0.0008(15) 0.0009(14)
N10 0.027(2) 0.022(2) 0.035(2) 0.0000(17) 0.0018(17) 0.0052(16)
N11 0.024(2) 0.0228(19) 0.038(2) -0.0016(17) -0.0026(17) -0.0033(16)
N12 0.047(2) 0.022(2) 0.045(3) 0.0000(18) 0.001(2) 0.0050(18)
O1 0.049(2) 0.0242(19) 0.031(2) 0.0013(16) 0.0010(16) 0.0051(17)

loop_
_atom_type_symbol
_atom_type_description
_atom_type_scat_dispersion_real
_atom_type_scat_dispersion_imag
_atom_type_scat_source
C C 0.0033 0.0016 'International Tables Vol C Tables 4.2.6.8 and 6.1.1.4'
H H 0.0000 0.0000 'International Tables Vol C Tables 4.2.6.8 and 6.1.1.4'
N N 0.0061 0.0033 'International Tables Vol C Tables 4.2.6.8 and 6.1.1.4'
O O 0.0106 0.0060 'International Tables Vol C Tables 4.2.6.8 and 6.1.1.4'
Zn Zn 0.2839 1.4301 'International Tables Vol C Tables 4.2.6.8 and 6.1.1.4'

loop_
_geom_angle_atom_site_label_1
_geom_angle_atom_site_label_2
_geom_angle_atom_site_label_3
_geom_angle
_geom_angle_site_symmetry_1
_geom_angle_site_symmetry_3
O1 Zn1 N5 111.04(14) . 5_665
O1 Zn1 N9 113.86(13) . .
N5 Zn1 N9 135.05(13) 5_665 .
O1 Zn1 N1 102.58(14) . .
N5 Zn1 N1 97.64(13) 5_665 .
N9 Zn1 N1 74.94(12) . .
O1 Zn1 N11 90.58(15) . .
N5 Zn1 N11 103.90(13) 5_665 .
N9 Zn1 N11 73.83(13) . .
N1 Zn1 N11 148.77(13) . .
N4 C1 N1 111.8(4) . .
N4 C1 C3 129.8(4) . .
N1 C1 C3 118.4(3) . .
N8 C2 N5 110.7(3) . .
N8 C2 C4 124.1(4) . .
N5 C2 C4 125.1(3) . .
N9 C3 C4 119.6(4) . .
N9 C3 C1 111.7(3) . .
C4 C3 C1 128.7(4) . .
N10 C4 C3 118.8(4) . .
N10 C4 C2 118.2(4) . .
C3 C4 C2 123.0(4) . .
N10 C5 C6 119.6(4) . .
N10 C5 C12 116.2(4) . .
C6 C5 C12 123.9(4) . .
N9 C6 C5 116.9(4) . .
N9 C6 C7 114.0(3) . .
C5 C6 C7 129.1(4) . .
N11 C7 C8 121.6(4) . .
N11 C7 C6 113.8(3) . .
C8 C7 C6 124.5(4) . .
C9 C8 C7 119.1(4) . .
C9 C8 H8 120.5 . .
C7 C8 H8 120.5 . .
C10 C9 C8 119.4(4) . .
C10 C9 H9 120.3 . .
C8 C9 H9 120.3 . .
C9 C10 C11 119.0(4) . .
C9 C10 H10 120.5 . .
C11 C10 H10 120.5 . .
N11 C11 C10 122.1(4) . .
N11 C11 H11 118.9 . .
C10 C11 H11 118.9 . .
N12 C12 C13 123.8(4) . .
N12 C12 C5 114.4(4) . .
C13 C12 C5 121.6(4) . .
C12 C13 C14 117.8(5) . .
C12 C13 H13 121.1 . .
C14 C13 H13 121.1 . .
C15 C14 C13 118.7(5) . .
C15 C14 H14 120.6 . .
C13 C14 H14 120.6 . .
C14 C15 C16 118.9(5) . .
C14 C15 H15 120.5 . .
C16 C15 H15 120.5 . .
N12 C16 C15 123.7(5) . .
N12 C16 H16 118.2 . .
C15 C16 H16 118.2 . .
N2 N1 C1 105.8(3) . .
N2 N1 Zn1 138.9(3) . .
C1 N1 Zn1 115.3(3) . .
N3 N2 N1 107.7(3) . .
N2 N3 N4 111.1(3) . .
C1 N4 N3 103.5(3) . .
C2 N5 N6 106.2(3) . .
C2 N5 Zn1 138.4(3) . 5_665
N6 N5 Zn1 115.3(3) . 5_665
N7 N6 N5 107.7(3) . .
N6 N7 N8 111.1(3) . .
C2 N8 N7 104.2(3) . .
C3 N9 C6 121.3(3) . .
C3 N9 Zn1 119.4(3) . .
C6 N9 Zn1 119.2(3) . .
C4 N10 C5 119.9(3) . .
C11 N11 C7 118.6(4) . .
C11 N11 Zn1 123.6(3) . .
C7 N11 Zn1 117.7(3) . .
C12 N12 C16 117.0(4) . .
Zn1 O1 H1A 121(3) . .
Zn1 O1 H1B 116(4) . .
H1A O1 H1B 101(4) . .

loop_
_geom_bond_atom_site_label_1
_geom_bond_atom_site_label_2
_geom_bond_distance
_geom_bond_site_symmetry_2
Zn1 O1 1.973(3) .
Zn1 N5 2.009(3) 5_665
Zn1 N9 2.131(3) .
Zn1 N1 2.142(3) .
Zn1 N11 2.177(3) .
C1 N4 1.327(5) .
C1 N1 1.337(5) .
C1 C3 1.468(5) .
C2 N8 1.332(5) .
C2 N5 1.341(5) .
C2 C4 1.472(5) .
C3 N9 1.335(5) .
C3 C4 1.390(5) .
C4 N10 1.339(5) .
C5 N10 1.340(5) .
C5 C6 1.421(5) .
C5 C12 1.495(5) .
C6 N9 1.335(5) .
C6 C7 1.487(5) .
C7 N11 1.347(5) .
C7 C8 1.383(6) .
C8 C9 1.374(6) .
C8 H8 0.9300 .
C9 C10 1.370(7) .
C9 H9 0.9300 .
C10 C11 1.380(6) .
C10 H10 0.9300 .
C11 N11 1.340(5) .
C11 H11 0.9300 .
C12 N12 1.330(5) .
C12 C13 1.374(6) .
C13 C14 1.394(7) .
C13 H13 0.9300 .
C14 C15 1.367(8) .
C14 H14 0.9300 .
C15 C16 1.368(7) .
C15 H15 0.9300 .
C16 N12 1.330(6) .
C16 H16 0.9300 .
N1 N2 1.334(4) .
N2 N3 1.317(5) .
N3 N4 1.345(5) .
N5 N6 1.341(4) .
N5 Zn1 2.009(3) 5_665
N6 N7 1.306(5) .
N7 N8 1.347(5) .
O1 H1A 0.90(5) .
O1 H1B 0.85(5) .

loop_
_geom_torsion_atom_site_label_1
_geom_torsion_atom_site_label_2
_geom_torsion_atom_site_label_3
_geom_torsion_atom_site_label_4
_geom_torsion
_geom_torsion_site_symmetry_1
_geom_torsion_site_symmetry_4
N4 C1 C3 N9 173.7(4) . .
N1 C1 C3 N9 -4.1(5) . .
N4 C1 C3 C4 -4.9(7) . .
N1 C1 C3 C4 177.3(4) . .
N9 C3 C4 N10 -16.8(6) . .
C1 C3 C4 N10 161.7(4) . .
N9 C3 C4 C2 163.4(4) . .
C1 C3 C4 C2 -18.1(7) . .
N8 C2 C4 N10 -43.8(6) . .
N5 C2 C4 N10 136.4(4) . .
N8 C2 C4 C3 136.0(4) . .
N5 C2 C4 C3 -43.9(6) . .
N10 C5 C6 N9 -19.7(6) . .
C12 C5 C6 N9 153.2(4) . .
N10 C5 C6 C7 159.8(4) . .
C12 C5 C6 C7 -27.3(7) . .
N9 C6 C7 N11 -12.2(5) . .
C5 C6 C7 N11 168.3(4) . .
N9 C6 C7 C8 165.1(4) . .
C5 C6 C7 C8 -14.4(7) . .
N11 C7 C8 C9 -3.8(7) . .
C6 C7 C8 C9 179.1(4) . .
C7 C8 C9 C10 0.4(7) . .
C8 C9 C10 C11 2.3(8) . .
C9 C10 C11 N11 -1.7(8) . .
N10 C5 C12 N12 147.5(4) . .
C6 C5 C12 N12 -25.7(6) . .
N10 C5 C12 C13 -27.4(6) . .
C6 C5 C12 C13 159.4(4) . .
N12 C12 C13 C14 -1.8(8) . .
C5 C12 C13 C14 172.6(4) . .
C12 C13 C14 C15 1.9(8) . .
C13 C14 C15 C16 -0.4(9) . .
C14 C15 C16 N12 -1.4(9) . .
N4 C1 N1 N2 0.9(5) . .
C3 C1 N1 N2 179.1(3) . .
N4 C1 N1 Zn1 -177.7(3) . .
C3 C1 N1 Zn1 0.5(5) . .
O1 Zn1 N1 N2 -64.4(4) . .
N5 Zn1 N1 N2 49.2(4) 5_665 .
N9 Zn1 N1 N2 -176.1(4) . .
N11 Zn1 N1 N2 -177.3(3) . .
O1 Zn1 N1 C1 113.6(3) . .
N5 Zn1 N1 C1 -132.8(3) 5_665 .
N9 Zn1 N1 C1 1.9(3) . .
N11 Zn1 N1 C1 0.8(4) . .
C1 N1 N2 N3 -0.4(4) . .
Zn1 N1 N2 N3 177.7(3) . .
N1 N2 N3 N4 -0.2(5) . .
N1 C1 N4 N3 -1.0(5) . .
C3 C1 N4 N3 -179.0(4) . .
N2 N3 N4 C1 0.8(5) . .
N8 C2 N5 N6 0.5(5) . .
C4 C2 N5 N6 -179.6(4) . .
N8 C2 N5 Zn1 179.3(3) . 5_665
C4 C2 N5 Zn1 -0.9(7) . 5_665
C2 N5 N6 N7 -0.9(5) . .
Zn1 N5 N6 N7 -180.0(3) 5_665 .
N5 N6 N7 N8 1.0(5) . .
N5 C2 N8 N7 0.1(5) . .
C4 C2 N8 N7 -179.8(4) . .
N6 N7 N8 C2 -0.7(5) . .
C4 C3 N9 C6 7.7(6) . .
C1 C3 N9 C6 -171.0(3) . .
C4 C3 N9 Zn1 -175.3(3) . .
C1 C3 N9 Zn1 5.9(4) . .
C5 C6 N9 C3 10.1(6) . .
C7 C6 N9 C3 -169.5(3) . .
C5 C6 N9 Zn1 -166.9(3) . .
C7 C6 N9 Zn1 13.6(5) . .
O1 Zn1 N9 C3 -101.9(3) . .
N5 Zn1 N9 C3 81.2(3) 5_665 .
N1 Zn1 N9 C3 -4.5(3) . .
N11 Zn1 N9 C3 174.8(3) . .
O1 Zn1 N9 C6 75.2(3) . .
N5 Zn1 N9 C6 -101.8(3) 5_665 .
N1 Zn1 N9 C6 172.5(3) . .
N11 Zn1 N9 C6 -8.1(3) . .
C3 C4 N10 C5 7.1(6) . .
C2 C4 N10 C5 -173.2(4) . .
C6 C5 N10 C4 11.0(6) . .
C12 C5 N10 C4 -162.5(4) . .
C10 C11 N11 C7 -1.7(7) . .
C10 C11 N11 Zn1 174.3(4) . .
C8 C7 N11 C11 4.4(6) . .
C6 C7 N11 C11 -178.2(4) . .
C8 C7 N11 Zn1 -171.7(3) . .
C6 C7 N11 Zn1 5.7(5) . .
O1 Zn1 N11 C11 70.1(4) . .
N5 Zn1 N11 C11 -41.8(4) 5_665 .
N9 Zn1 N11 C11 -175.2(4) . .
N1 Zn1 N11 C11 -174.0(3) . .
O1 Zn1 N11 C7 -114.0(3) . .
N5 Zn1 N11 C7 134.2(3) 5_665 .
N9 Zn1 N11 C7 0.8(3) . .
N1 Zn1 N11 C7 1.9(5) . .
C13 C12 N12 C16 0.1(7) . .
C5 C12 N12 C16 -174.7(4) . .
C15 C16 N12 C12 1.5(8) . .
